data_7037203
loop_
_publ_author_name
'Everett, Matthew'
'Jolleys, Andrew'
'Levason, William'
'Light, Mark E.'
'Pugh, David'
'Reid, Gillian'

_publ_section_title
;
 Cationic aza-macrocyclic complexes of germanium(ii) and silicon(iv).
;
_journal_issue 48
_journal_name_full 'Dalton transactions (Cambridge, England : 2003)'
_journal_page_first 20898
_journal_page_last 20905
_journal_paper_doi 10.1039/c5dt03941j
_journal_volume 44
_journal_year 2015
_chemical_formula_moiety 'C9 H21 Cl3 N3 Si, C F3 O3 S'
_chemical_formula_sum 'C10 H21 Cl3 F3 N3 O3 S Si'
_chemical_formula_weight 454.80
_space_group_IT_number 2
_symmetry_cell_setting triclinic
_symmetry_Int_Tables_number 2
_symmetry_space_group_name_Hall '-P 1'
_symmetry_space_group_name_H-M 'P -1'
_atom_sites_solution_hydrogens geom
_atom_sites_solution_primary direct
_atom_sites_solution_secondary difmap
_audit_creation_method SHELXL-97
_audit_update_record
;
2015-10-07 deposited with the CCDC.
2015-11-06 downloaded from the CCDC.
;
_cell_angle_alpha 99.110(7)
_cell_angle_beta 93.245(5)
_cell_angle_gamma 92.108(8)
_cell_formula_units_Z 2
_cell_length_a 6.997(2)
_cell_length_b 10.820(4)
_cell_length_c 11.974(4)
_cell_measurement_reflns_used 2430
_cell_measurement_temperature 100(2)
_cell_measurement_theta_max 31.2
_cell_measurement_theta_min 2.4
_cell_volume 892.7(5)
_computing_cell_refinement
;
CrystalClear-SM Expert 2.0 r11 (Rigaku, 2011)
;
_computing_data_collection
;
CrystalClear-SM Expert 2.0 r11 (Rigaku, 2011)
;
_computing_data_reduction
;
CrystalClear-SM Expert 2.0 r11 (Rigaku, 2011)
;
_computing_molecular_graphics 'ORTEP-III (Farrugia, 1997)'
_computing_publication_material 'WinGX publication routines (Farrugia, 2012)'
_computing_structure_refinement 'SHELXL-97 (Sheldrick, 2008)'
_computing_structure_solution 'SHELXS-97 (sheldrick, 1997)'
_diffrn_ambient_temperature 100(2)
_diffrn_detector 'CCD plate'
_diffrn_detector_area_resol_mean 28.5714
_diffrn_detector_type 'Rigaku HG Saturn724+ (2x2 bin mode)'
_diffrn_measured_fraction_theta_full 0.983
_diffrn_measured_fraction_theta_max 0.983
_diffrn_measurement_device 'four-circle \k diffractometer'
_diffrn_measurement_device_type 'Rigaku AFC12 (Right)'
_diffrn_measurement_method 'profile data from \w-scans'
_diffrn_measurement_specimen_support 'MiTeGen micromount'
_diffrn_radiation_collimation 'Confocal mirrors, VHF Varimax '
_diffrn_radiation_type MoK\a
_diffrn_radiation_wavelength 0.71075
_diffrn_reflns_av_R_equivalents 0.0190
_diffrn_reflns_av_sigmaI/netI 0.0386
_diffrn_reflns_limit_h_max 9
_diffrn_reflns_limit_h_min -9
_diffrn_reflns_limit_k_max 13
_diffrn_reflns_limit_k_min -13
_diffrn_reflns_limit_l_max 9
_diffrn_reflns_limit_l_min -15
_diffrn_reflns_number 7788
_diffrn_reflns_theta_full 27.48
_diffrn_reflns_theta_max 27.48
_diffrn_reflns_theta_min 2.92
_diffrn_source 'Rotating Anode'
_diffrn_source_current 55.0
_diffrn_source_power 2.475
_diffrn_source_voltage 45.0
_exptl_absorpt_coefficient_mu 0.743
_exptl_absorpt_correction_T_max 0.9709
_exptl_absorpt_correction_T_min 0.9638
_exptl_absorpt_correction_type multi-scan
_exptl_absorpt_process_details 'CrystalClear-SM Expert 2.0 r11 (Rigaku, 2011)'
_exptl_crystal_colour colourless
_exptl_crystal_density_diffrn 1.692
_exptl_crystal_density_method 'not measured'
_exptl_crystal_description block
_exptl_crystal_F_000 468
_exptl_crystal_size_max 0.05
_exptl_crystal_size_mid 0.05
_exptl_crystal_size_min 0.04
_refine_diff_density_max 0.370
_refine_diff_density_min -0.336
_refine_diff_density_rms 0.063
_refine_ls_extinction_method none
_refine_ls_goodness_of_fit_ref 1.042
_refine_ls_hydrogen_treatment constr
_refine_ls_matrix_type full
_refine_ls_number_parameters 220
_refine_ls_number_reflns 4019
_refine_ls_number_restraints 0
_refine_ls_restrained_S_all 1.042
_refine_ls_R_factor_all 0.0389
_refine_ls_R_factor_gt 0.0321
_refine_ls_shift/su_max 0.001
_refine_ls_shift/su_mean 0.000
_refine_ls_structure_factor_coef Fsqd
_refine_ls_weighting_details 'calc w=1/[\s^2^(Fo^2^)+(0.0340P)^2^+0.0758P] where P=(Fo^2^+2Fc^2^)/3'
_refine_ls_weighting_scheme calc
_refine_ls_wR_factor_gt 0.0687
_refine_ls_wR_factor_ref 0.0719
_reflns_number_gt 3555
_reflns_number_total 4019
_reflns_threshold_expression I>2\s(I)
_cod_data_source_file c5dt03941j2.cif
_cod_data_source_block 2013dcp040
_cod_depositor_comments
;
The following automatic conversions were performed:

'_symmetry_cell_setting' value 'Triclinic' changed to 'triclinic'
according to
/usr/data/users/saulius/crontab/automatic-downloads/rss-feeds/RSC/lib/dictionaries/cif_core.dic
dictionary named 'cif_core.dic' version 2.4.2 from 2011-04-26.

Automatic conversion script
Id: cif_fix_values 3271 2015-04-21 07:52:19Z andrius 

 Adding full bibliography for 7037199--7037205.cif.
;
_cod_original_sg_symbol_H-M P-1
_cod_database_code 7037203

loop_
_symmetry_equiv_pos_as_xyz
'x, y, z'
'-x, -y, -z'

loop_
_atom_site_label
_atom_site_type_symbol
_atom_site_fract_x
_atom_site_fract_y
_atom_site_fract_z
_atom_site_U_iso_or_equiv
_atom_site_adp_type
_atom_site_occupancy
_atom_site_symmetry_multiplicity
_atom_site_calc_flag
_atom_site_refinement_flags
C1 C -0.0222(3) 0.19283(17) 0.47999(15) 0.0198(4) Uani 1 1 d .
H1A H -0.1161 0.1474 0.4228 0.030 Uiso 1 1 calc R
H1B H 0.0780 0.1366 0.4973 0.030 Uiso 1 1 calc R
H1C H 0.0354 0.2642 0.4507 0.030 Uiso 1 1 calc R
C2 C -0.2374(3) 0.13031(16) 0.61586(15) 0.0178(4) Uani 1 1 d .
H2A H -0.1562 0.0575 0.6173 0.021 Uiso 1 1 calc R
H2B H -0.3450 0.1058 0.5584 0.021 Uiso 1 1 calc R
C3 C -0.3134(3) 0.17012(17) 0.73105(15) 0.0191(4) Uani 1 1 d .
H3A H -0.3632 0.0955 0.7604 0.023 Uiso 1 1 calc R
H3B H -0.4202 0.2266 0.7244 0.023 Uiso 1 1 calc R
C4 C -0.0924(3) 0.14871(18) 0.89154(16) 0.0231(4) Uani 1 1 d .
H4A H 0.0218 0.1850 0.9381 0.035 Uiso 1 1 calc R
H4B H -0.0624 0.0685 0.8471 0.035 Uiso 1 1 calc R
H4C H -0.1958 0.1351 0.9408 0.035 Uiso 1 1 calc R
C5 C -0.2357(3) 0.34837(17) 0.88266(15) 0.0195(4) Uani 1 1 d .
H5A H -0.1435 0.3828 0.9468 0.023 Uiso 1 1 calc R
H5B H -0.3564 0.3229 0.9138 0.023 Uiso 1 1 calc R
C6 C -0.2734(3) 0.44705(17) 0.80826(15) 0.0174(4) Uani 1 1 d .
H6A H -0.3912 0.4228 0.7587 0.021 Uiso 1 1 calc R
H6B H -0.2925 0.5285 0.8561 0.021 Uiso 1 1 calc R
C7 C 0.0027(3) 0.58208(16) 0.78201(16) 0.0201(4) Uani 1 1 d .
H7A H 0.1212 0.5877 0.7429 0.030 Uiso 1 1 calc R
H7B H 0.0338 0.5867 0.8634 0.030 Uiso 1 1 calc R
H7C H -0.0775 0.6516 0.7693 0.030 Uiso 1 1 calc R
C8 C -0.1764(3) 0.46643(16) 0.61740(14) 0.0150(4) Uani 1 1 d .
H8A H -0.0704 0.4948 0.5748 0.018 Uiso 1 1 calc R
H8B H -0.2780 0.5278 0.6182 0.018 Uiso 1 1 calc R
C9 C -0.2553(2) 0.33935(16) 0.56031(15) 0.0155(4) Uani 1 1 d .
H9A H -0.2697 0.3376 0.4773 0.019 Uiso 1 1 calc R
H9B H -0.3832 0.3224 0.5874 0.019 Uiso 1 1 calc R
C10 C 0.4380(3) 0.85156(17) 0.83840(16) 0.0233(4) Uani 1 1 d .
N1 N -0.1212(2) 0.23968(13) 0.58671(12) 0.0128(3) Uani 1 1 d .
N2 N -0.1553(2) 0.23724(13) 0.81262(12) 0.0154(3) Uani 1 1 d .
N3 N -0.1044(2) 0.45938(13) 0.73646(12) 0.0137(3) Uani 1 1 d .
O1 O 0.76270(19) 0.84782(13) 0.74718(12) 0.0268(3) Uani 1 1 d .
O2 O 0.48006(19) 0.88803(12) 0.63394(11) 0.0214(3) Uani 1 1 d .
O3 O 0.5222(2) 0.67903(12) 0.68019(12) 0.0260(3) Uani 1 1 d .
F1 F 0.24922(18) 0.82700(12) 0.81913(12) 0.0386(3) Uani 1 1 d .
F2 F 0.4983(2) 0.78694(12) 0.91921(11) 0.0441(4) Uani 1 1 d .
F3 F 0.46248(17) 0.97328(10) 0.88235(9) 0.0272(3) Uani 1 1 d .
Si1 Si 0.05147(7) 0.30425(4) 0.72510(4) 0.01250(11) Uani 1 1 d .
S1 S 0.56616(7) 0.81206(4) 0.71007(4) 0.01653(11) Uani 1 1 d .
Cl1 Cl 0.21740(6) 0.37785(4) 0.88345(4) 0.01904(11) Uani 1 1 d .
Cl2 Cl 0.25375(6) 0.38987(4) 0.62622(4) 0.01794(11) Uani 1 1 d .
Cl3 Cl 0.19551(6) 0.13162(4) 0.70732(4) 0.01939(11) Uani 1 1 d .

loop_
_atom_site_aniso_label
_atom_site_aniso_U_11
_atom_site_aniso_U_22
_atom_site_aniso_U_33
_atom_site_aniso_U_23
_atom_site_aniso_U_13
_atom_site_aniso_U_12
C1 0.0208(10) 0.0208(10) 0.0168(9) -0.0019(8) 0.0044(7) 0.0035(8)
C2 0.0161(9) 0.0131(9) 0.0228(9) 0.0010(7) 0.0001(7) -0.0051(7)
C3 0.0149(9) 0.0200(10) 0.0221(9) 0.0048(8) 0.0000(7) -0.0066(7)
C4 0.0247(11) 0.0243(10) 0.0229(10) 0.0133(8) 0.0003(8) -0.0017(8)
C5 0.0175(10) 0.0254(10) 0.0155(9) 0.0018(8) 0.0044(7) 0.0020(8)
C6 0.0144(9) 0.0216(10) 0.0161(9) 0.0009(7) 0.0041(7) 0.0052(7)
C7 0.0242(11) 0.0132(9) 0.0216(9) -0.0003(7) -0.0030(8) 0.0012(8)
C8 0.0149(9) 0.0156(9) 0.0146(8) 0.0028(7) -0.0004(7) 0.0036(7)
C9 0.0120(9) 0.0187(9) 0.0156(8) 0.0020(7) -0.0003(7) 0.0033(7)
C10 0.0284(11) 0.0188(10) 0.0228(10) 0.0043(8) 0.0037(8) -0.0026(8)
N1 0.0105(7) 0.0114(7) 0.0158(7) -0.0003(6) 0.0022(6) 0.0008(6)
N2 0.0135(8) 0.0158(8) 0.0171(7) 0.0041(6) 0.0008(6) -0.0010(6)
N3 0.0121(8) 0.0146(7) 0.0143(7) 0.0020(6) 0.0007(6) 0.0015(6)
O1 0.0156(7) 0.0308(8) 0.0333(8) 0.0046(6) -0.0022(6) 0.0007(6)
O2 0.0270(8) 0.0196(7) 0.0181(6) 0.0051(5) -0.0015(6) 0.0030(6)
O3 0.0320(8) 0.0152(7) 0.0296(8) -0.0005(6) 0.0008(6) 0.0039(6)
F1 0.0263(7) 0.0363(7) 0.0499(8) -0.0052(6) 0.0168(6) -0.0105(6)
F2 0.0730(11) 0.0379(8) 0.0272(7) 0.0191(6) 0.0112(7) 0.0073(7)
F3 0.0387(7) 0.0201(6) 0.0209(6) -0.0033(5) 0.0072(5) -0.0033(5)
Si1 0.0093(2) 0.0126(2) 0.0156(2) 0.00238(19) -0.00011(18) 0.00033(18)
S1 0.0170(2) 0.0153(2) 0.0169(2) 0.00131(18) 0.00085(17) 0.00221(17)
Cl1 0.0169(2) 0.0200(2) 0.0192(2) 0.00278(18) -0.00542(17) -0.00064(17)
Cl2 0.0108(2) 0.0209(2) 0.0230(2) 0.00596(18) 0.00307(17) -0.00158(17)
Cl3 0.0153(2) 0.0152(2) 0.0277(2) 0.00330(18) -0.00065(18) 0.00482(17)

loop_
_atom_type_symbol
_atom_type_description
_atom_type_scat_dispersion_real
_atom_type_scat_dispersion_imag
_atom_type_scat_source
C C 0.0033 0.0016 'International Tables Vol C Tables 4.2.6.8 and 6.1.1.4'
H H 0.0000 0.0000 'International Tables Vol C Tables 4.2.6.8 and 6.1.1.4'
N N 0.0061 0.0033 'International Tables Vol C Tables 4.2.6.8 and 6.1.1.4'
O O 0.0106 0.0060 'International Tables Vol C Tables 4.2.6.8 and 6.1.1.4'
F F 0.0171 0.0103 'International Tables Vol C Tables 4.2.6.8 and 6.1.1.4'
Si Si 0.0817 0.0704 'International Tables Vol C Tables 4.2.6.8 and 6.1.1.4'
S S 0.1246 0.1234 'International Tables Vol C Tables 4.2.6.8 and 6.1.1.4'
Cl Cl 0.1484 0.1585 'International Tables Vol C Tables 4.2.6.8 and 6.1.1.4'

loop_
_geom_angle_atom_site_label_1
_geom_angle_atom_site_label_2
_geom_angle_atom_site_label_3
_geom_angle
N1 C1 H1A 109.5
N1 C1 H1B 109.5
H1A C1 H1B 109.5
N1 C1 H1C 109.5
H1A C1 H1C 109.5
H1B C1 H1C 109.5
N1 C2 C3 107.95(14)
N1 C2 H2A 110.1
C3 C2 H2A 110.1
N1 C2 H2B 110.1
C3 C2 H2B 110.1
H2A C2 H2B 108.4
C2 C3 N2 110.09(15)
C2 C3 H3A 109.6
N2 C3 H3A 109.6
C2 C3 H3B 109.6
N2 C3 H3B 109.6
H3A C3 H3B 108.2
N2 C4 H4A 109.5
N2 C4 H4B 109.5
H4A C4 H4B 109.5
N2 C4 H4C 109.5
H4A C4 H4C 109.5
H4B C4 H4C 109.5
N2 C5 C6 108.75(14)
N2 C5 H5A 109.9
C6 C5 H5A 109.9
N2 C5 H5B 109.9
C6 C5 H5B 109.9
H5A C5 H5B 108.3
N3 C6 C5 109.39(14)
N3 C6 H6A 109.8
C5 C6 H6A 109.8
N3 C6 H6B 109.8
C5 C6 H6B 109.8
H6A C6 H6B 108.2
N3 C7 H7A 109.5
N3 C7 H7B 109.5
H7A C7 H7B 109.5
N3 C7 H7C 109.5
H7A C7 H7C 109.5
H7B C7 H7C 109.5
N3 C8 C9 109.61(13)
N3 C8 H8A 109.7
C9 C8 H8A 109.7
N3 C8 H8B 109.7
C9 C8 H8B 109.7
H8A C8 H8B 108.2
C8 C9 N1 109.83(14)
C8 C9 H9A 109.7
N1 C9 H9A 109.7
C8 C9 H9B 109.7
N1 C9 H9B 109.7
H9A C9 H9B 108.2
F1 C10 F2 107.27(16)
F1 C10 F3 106.88(15)
F2 C10 F3 106.88(16)
F1 C10 S1 111.96(13)
F2 C10 S1 111.55(14)
F3 C10 S1 111.98(13)
C2 N1 C1 107.28(13)
C2 N1 C9 109.09(14)
C1 N1 C9 107.79(13)
C2 N1 Si1 105.95(10)
C1 N1 Si1 116.02(11)
C9 N1 Si1 110.51(10)
C5 N2 C4 107.74(14)
C5 N2 C3 108.79(14)
C4 N2 C3 107.75(14)
C5 N2 Si1 106.72(11)
C4 N2 Si1 115.94(11)
C3 N2 Si1 109.70(11)
C8 N3 C7 107.04(13)
C8 N3 C6 109.31(14)
C7 N3 C6 107.90(14)
C8 N3 Si1 105.48(10)
C7 N3 Si1 116.15(11)
C6 N3 Si1 110.74(10)
N1 Si1 N2 85.61(7)
N1 Si1 N3 85.37(6)
N2 Si1 N3 84.70(6)
N1 Si1 Cl3 90.67(5)
N2 Si1 Cl3 92.54(5)
N3 Si1 Cl3 175.33(5)
N1 Si1 Cl2 92.02(5)
N2 Si1 Cl2 174.22(5)
N3 Si1 Cl2 89.86(5)
Cl3 Si1 Cl2 92.76(3)
N1 Si1 Cl1 175.13(5)
N2 Si1 Cl1 90.32(5)
N3 Si1 Cl1 91.61(5)
Cl3 Si1 Cl1 92.18(3)
Cl2 Si1 Cl1 91.79(4)
O1 S1 O2 114.58(8)
O1 S1 O3 115.71(8)
O2 S1 O3 115.09(8)
O1 S1 C10 103.55(9)
O2 S1 C10 103.29(9)
O3 S1 C10 102.02(9)

loop_
_geom_bond_atom_site_label_1
_geom_bond_atom_site_label_2
_geom_bond_distance
C1 N1 1.513(2)
C1 H1A 0.9800
C1 H1B 0.9800
C1 H1C 0.9800
C2 N1 1.509(2)
C2 C3 1.511(3)
C2 H2A 0.9900
C2 H2B 0.9900
C3 N2 1.516(2)
C3 H3A 0.9900
C3 H3B 0.9900
C4 N2 1.508(2)
C4 H4A 0.9800
C4 H4B 0.9800
C4 H4C 0.9800
C5 N2 1.500(2)
C5 C6 1.516(2)
C5 H5A 0.9900
C5 H5B 0.9900
C6 N3 1.515(2)
C6 H6A 0.9900
C6 H6B 0.9900
C7 N3 1.508(2)
C7 H7A 0.9800
C7 H7B 0.9800
C7 H7C 0.9800
C8 N3 1.499(2)
C8 C9 1.505(2)
C8 H8A 0.9900
C8 H8B 0.9900
C9 N1 1.514(2)
C9 H9A 0.9900
C9 H9B 0.9900
C10 F1 1.337(2)
C10 F2 1.339(2)
C10 F3 1.340(2)
C10 S1 1.823(2)
N1 Si1 2.0095(16)
N2 Si1 2.0128(16)
N3 Si1 2.0261(15)
O1 S1 1.4406(15)
O2 S1 1.4426(13)
O3 S1 1.4445(14)
Si1 Cl3 2.1416(9)
Si1 Cl2 2.1688(8)
Si1 Cl1 2.1867(9)

loop_
_geom_torsion_atom_site_label_1
_geom_torsion_atom_site_label_2
_geom_torsion_atom_site_label_3
_geom_torsion_atom_site_label_4
_geom_torsion
N1 C2 C3 N2 -45.81(18)
N2 C5 C6 N3 -44.19(19)
N3 C8 C9 N1 -43.91(19)
C3 C2 N1 C1 171.73(14)
C3 C2 N1 C9 -71.77(17)
C3 C2 N1 Si1 47.21(15)
C8 C9 N1 C2 135.80(15)
C8 C9 N1 C1 -108.02(16)
C8 C9 N1 Si1 19.71(17)
C6 C5 N2 C4 171.93(14)
C6 C5 N2 C3 -71.52(17)
C6 C5 N2 Si1 46.78(16)
C2 C3 N2 C5 138.33(15)
C2 C3 N2 C4 -105.13(16)
C2 C3 N2 Si1 21.92(16)
C9 C8 N3 C7 170.37(14)
C9 C8 N3 C6 -73.01(17)
C9 C8 N3 Si1 46.09(15)
C5 C6 N3 C8 136.19(15)
C5 C6 N3 C7 -107.74(16)
C5 C6 N3 Si1 20.41(17)
C2 N1 Si1 N2 -28.22(11)
C1 N1 Si1 N2 -147.12(12)
C9 N1 Si1 N2 89.81(11)
C2 N1 Si1 N3 -113.25(11)
C1 N1 Si1 N3 127.85(12)
C9 N1 Si1 N3 4.79(11)
C2 N1 Si1 Cl3 64.27(10)
C1 N1 Si1 Cl3 -54.63(11)
C9 N1 Si1 Cl3 -177.69(11)
C2 N1 Si1 Cl2 157.06(10)
C1 N1 Si1 Cl2 38.16(11)
C9 N1 Si1 Cl2 -84.91(11)
C5 N2 Si1 N1 -113.87(11)
C4 N2 Si1 N1 126.13(13)
C3 N2 Si1 N1 3.83(11)
C5 N2 Si1 N3 -28.13(11)
C4 N2 Si1 N3 -148.13(13)
C3 N2 Si1 N3 89.57(11)
C5 N2 Si1 Cl3 155.65(10)
C4 N2 Si1 Cl3 35.65(12)
C3 N2 Si1 Cl3 -86.65(11)
C5 N2 Si1 Cl1 63.46(10)
C4 N2 Si1 Cl1 -56.54(12)
C3 N2 Si1 Cl1 -178.84(10)
C8 N3 Si1 N1 -27.77(11)
C7 N3 Si1 N1 -146.11(12)
C6 N3 Si1 N1 90.38(12)
C8 N3 Si1 N2 -113.77(11)
C7 N3 Si1 N2 127.88(12)
C6 N3 Si1 N2 4.37(11)
C8 N3 Si1 Cl2 64.27(11)
C7 N3 Si1 Cl2 -54.07(12)
C6 N3 Si1 Cl2 -177.59(11)
C8 N3 Si1 Cl1 156.05(10)
C7 N3 Si1 Cl1 37.71(11)
C6 N3 Si1 Cl1 -85.80(11)
F1 C10 S1 O1 178.53(12)
F2 C10 S1 O1 -61.24(15)
F3 C10 S1 O1 58.50(15)
F1 C10 S1 O2 58.76(14)
F2 C10 S1 O2 178.99(13)
F3 C10 S1 O2 -61.27(15)
F1 C10 S1 O3 -60.97(14)
F2 C10 S1 O3 59.26(15)
F3 C10 S1 O3 179.00(13)
